data_4119748
loop_
_publ_author_name
'Yvonne Schmidt'
'Jonathan K. Lam'
'Hung V. Pham'
'K. N. Houk'
'Christopher D. Vanderwal'

_publ_section_title
;
 Studies on the Himbert Intramolecular Arene/Allene Diels-Alder
 Cycloaddition. Mechanistic Studies and Expansion of Scope to All-Carbon
 Tethers
;
_journal_name_full 'Journal of the American Chemical Society'
_journal_page_first 7339
_journal_page_last 7348
_journal_paper_doi 10.1021/ja4025963
_journal_volume 135
_journal_year 2013
_chemical_formula_sum 'C19 H18 O'
_chemical_formula_weight 262.33
_chemical_name_systematic
; 
 ? 
;
_space_group_IT_number 61
_symmetry_cell_setting orthorhombic
_symmetry_space_group_name_Hall '-P 2ac 2ab'
_symmetry_space_group_name_H-M 'P b c a'
_atom_sites_solution_hydrogens difmap
_atom_sites_solution_primary direct
_atom_sites_solution_secondary difmap
_audit_creation_method SHELXTL
_cell_angle_alpha 90.00
_cell_angle_beta 90.00
_cell_angle_gamma 90.00
_cell_formula_units_Z 8
_cell_length_a 12.5373(7)
_cell_length_b 13.0195(7)
_cell_length_c 16.9104(10)
_cell_measurement_reflns_used 9944
_cell_measurement_temperature 143(2)
_cell_measurement_theta_max 28.24
_cell_measurement_theta_min 2.56
_cell_volume 2760.3(3)
_computing_cell_refinement 'Bruker SAINT'
_computing_data_collection 'Bruker APEX2'
_computing_data_reduction 'Bruker SAINT'
_computing_molecular_graphics 'Bruker SHELXTL'
_computing_publication_material 'Bruker SHELXTL'
_computing_structure_refinement 'SHELXL-97 (Sheldrick, 2008)'
_computing_structure_solution 'SHELXS-97 (Sheldrick, 2008)'
_diffrn_ambient_temperature 143(2)
_diffrn_measured_fraction_theta_full 1.000
_diffrn_measured_fraction_theta_max 0.946
_diffrn_measurement_device_type 'Bruker APEX-II CCD'
_diffrn_measurement_method '\f and \w scans'
_diffrn_radiation_monochromator graphite
_diffrn_radiation_source 'fine-focus sealed tube'
_diffrn_radiation_type MoK\a
_diffrn_radiation_wavelength 0.71073
_diffrn_reflns_av_R_equivalents 0.0216
_diffrn_reflns_av_sigmaI/netI 0.0116
_diffrn_reflns_limit_h_max 16
_diffrn_reflns_limit_h_min -16
_diffrn_reflns_limit_k_max 17
_diffrn_reflns_limit_k_min -17
_diffrn_reflns_limit_l_max 22
_diffrn_reflns_limit_l_min -22
_diffrn_reflns_number 30157
_diffrn_reflns_theta_full 25.50
_diffrn_reflns_theta_max 28.53
_diffrn_reflns_theta_min 2.41
_exptl_absorpt_coefficient_mu 0.076
_exptl_absorpt_correction_T_max 0.9745
_exptl_absorpt_correction_T_min 0.9735
_exptl_absorpt_correction_type multi-scan
_exptl_absorpt_process_details 'Bruker SADABS'
_exptl_crystal_colour colorless
_exptl_crystal_density_diffrn 1.263
_exptl_crystal_description irregular
_exptl_crystal_F_000 1120
_exptl_crystal_size_max 0.36
_exptl_crystal_size_mid 0.35
_exptl_crystal_size_min 0.34
_refine_diff_density_max 0.349
_refine_diff_density_min -0.178
_refine_diff_density_rms 0.041
_refine_ls_extinction_method none
_refine_ls_goodness_of_fit_ref 1.046
_refine_ls_hydrogen_treatment refall
_refine_ls_matrix_type full
_refine_ls_number_parameters 253
_refine_ls_number_reflns 3326
_refine_ls_number_restraints 0
_refine_ls_restrained_S_all 1.046
_refine_ls_R_factor_all 0.0441
_refine_ls_R_factor_gt 0.0392
_refine_ls_shift/su_max 0.001
_refine_ls_shift/su_mean 0.000
_refine_ls_structure_factor_coef Fsqd
_refine_ls_weighting_details 'calc w=1/[\s^2^(Fo^2^)+(0.0634P)^2^+0.8264P] where P=(Fo^2^+2Fc^2^)/3'
_refine_ls_weighting_scheme calc
_refine_ls_wR_factor_gt 0.1054
_refine_ls_wR_factor_ref 0.1096
_reflns_number_gt 2946
_reflns_number_total 3326
_reflns_threshold_expression >2sigma(I)
_cod_data_source_file ja4025963_si_004.cif
_cod_data_source_block cdv17
_cod_database_code 4119748

loop_
_symmetry_equiv_pos_as_xyz
'x, y, z'
'-x+1/2, -y, z+1/2'
'-x, y+1/2, -z+1/2'
'x+1/2, -y+1/2, -z'
'-x, -y, -z'
'x-1/2, y, -z-1/2'
'x, -y-1/2, z-1/2'
'-x-1/2, y-1/2, z'

loop_
_atom_site_label
_atom_site_type_symbol
_atom_site_fract_x
_atom_site_fract_y
_atom_site_fract_z
_atom_site_U_iso_or_equiv
_atom_site_adp_type
_atom_site_occupancy
_atom_site_symmetry_multiplicity
_atom_site_calc_flag
O1 O 0.97292(7) 0.22900(7) 0.58377(6) 0.0355(2) Uani 1 1 d
C1 C 0.77957(8) 0.20608(8) 0.58749(6) 0.0198(2) Uani 1 1 d
C2 C 0.89228(9) 0.21301(8) 0.62215(7) 0.0245(2) Uani 1 1 d
C3 C 0.88449(9) 0.19233(8) 0.70699(7) 0.0248(2) Uani 1 1 d
C4 C 0.78206(8) 0.18432(7) 0.72838(6) 0.0191(2) Uani 1 1 d
C5 C 0.73578(9) 0.14905(8) 0.80452(6) 0.0215(2) Uani 1 1 d
C6 C 0.70527(8) 0.20532(7) 0.66101(6) 0.0167(2) Uani 1 1 d
C7 C 0.64078(11) -0.08386(10) 0.89570(7) 0.0330(3) Uani 1 1 d
C8 C 0.62643(9) 0.00633(9) 0.86182(6) 0.0250(2) Uani 1 1 d
C9 C 0.68493(8) 0.04284(8) 0.78926(6) 0.0189(2) Uani 1 1 d
C10 C 0.61172(8) 0.04620(7) 0.71695(6) 0.0171(2) Uani 1 1 d
C11 C 0.61917(7) 0.12246(7) 0.65855(6) 0.0165(2) Uani 1 1 d
C12 C 0.54621(8) 0.12290(8) 0.59595(6) 0.0204(2) Uani 1 1 d
C13 C 0.46956(8) 0.04671(9) 0.58903(6) 0.0227(2) Uani 1 1 d
C14 C 0.46497(8) -0.03158(8) 0.64469(7) 0.0235(2) Uani 1 1 d
C15 C 0.53479(8) -0.03082(8) 0.70811(6) 0.0213(2) Uani 1 1 d
C16 C 0.65443(8) 0.30960(8) 0.67498(6) 0.0196(2) Uani 1 1 d
C17 C 0.67361(9) 0.39284(8) 0.63205(6) 0.0225(2) Uani 1 1 d
C18 C 0.74744(10) 0.39426(8) 0.56219(6) 0.0239(2) Uani 1 1 d
C19 C 0.75701(9) 0.28780(8) 0.52516(6) 0.0233(2) Uani 1 1 d
H1 H 0.7765(11) 0.1376(11) 0.5631(8) 0.027(3) Uiso 1 1 d
H3 H 0.9452(13) 0.1838(11) 0.7411(9) 0.035(4) Uiso 1 1 d
H5A H 0.7901(11) 0.1432(11) 0.8453(8) 0.030(4) Uiso 1 1 d
H5B H 0.6777(11) 0.1972(10) 0.8237(8) 0.025(3) Uiso 1 1 d
H7A H 0.5986(13) -0.1038(13) 0.9421(10) 0.042(4) Uiso 1 1 d
H7B H 0.6942(14) -0.1339(13) 0.8741(10) 0.047(4) Uiso 1 1 d
H8 H 0.5742(13) 0.0555(12) 0.8831(9) 0.039(4) Uiso 1 1 d
H9 H 0.7437(11) -0.0056(11) 0.7775(7) 0.020(3) Uiso 1 1 d
H12 H 0.5503(11) 0.1776(11) 0.5558(8) 0.024(3) Uiso 1 1 d
H13 H 0.4213(11) 0.0462(11) 0.5445(8) 0.027(3) Uiso 1 1 d
H14 H 0.4132(12) -0.0866(12) 0.6395(8) 0.033(4) Uiso 1 1 d
H15 H 0.5324(10) -0.0863(10) 0.7470(8) 0.022(3) Uiso 1 1 d
H16 H 0.6072(11) 0.3132(11) 0.7202(8) 0.026(3) Uiso 1 1 d
H17 H 0.6390(11) 0.4571(11) 0.6464(8) 0.027(3) Uiso 1 1 d
H18A H 0.7217(12) 0.4455(12) 0.5227(9) 0.038(4) Uiso 1 1 d
H18B H 0.8170(12) 0.4189(11) 0.5783(8) 0.031(4) Uiso 1 1 d
H19A H 0.6879(11) 0.2712(11) 0.4954(9) 0.032(4) Uiso 1 1 d
H19B H 0.8147(11) 0.2859(10) 0.4861(9) 0.029(3) Uiso 1 1 d

loop_
_atom_site_aniso_label
_atom_site_aniso_U_11
_atom_site_aniso_U_22
_atom_site_aniso_U_33
_atom_site_aniso_U_23
_atom_site_aniso_U_13
_atom_site_aniso_U_12
O1 0.0234(4) 0.0314(5) 0.0517(6) 0.0071(4) 0.0140(4) 0.0012(3)
C1 0.0225(5) 0.0152(4) 0.0217(5) -0.0010(4) 0.0054(4) 0.0001(4)
C2 0.0210(5) 0.0157(5) 0.0368(6) 0.0019(4) 0.0049(4) 0.0023(4)
C3 0.0193(5) 0.0204(5) 0.0347(6) 0.0034(4) -0.0043(4) -0.0003(4)
C4 0.0212(5) 0.0141(4) 0.0220(5) -0.0009(3) -0.0036(4) -0.0007(3)
C5 0.0243(5) 0.0223(5) 0.0180(5) 0.0000(4) -0.0045(4) -0.0003(4)
C6 0.0176(5) 0.0153(4) 0.0171(4) 0.0001(3) 0.0007(3) 0.0009(3)
C7 0.0374(7) 0.0354(6) 0.0260(6) 0.0105(5) -0.0029(5) -0.0039(5)
C8 0.0259(5) 0.0304(6) 0.0189(5) 0.0035(4) -0.0008(4) -0.0002(4)
C9 0.0198(5) 0.0192(5) 0.0178(5) 0.0018(4) -0.0012(3) 0.0014(4)
C10 0.0168(4) 0.0176(4) 0.0170(4) -0.0009(3) 0.0012(3) 0.0019(3)
C11 0.0155(4) 0.0166(4) 0.0174(5) -0.0019(3) 0.0010(3) 0.0015(3)
C12 0.0199(5) 0.0232(5) 0.0182(5) -0.0001(4) -0.0006(4) 0.0026(4)
C13 0.0180(5) 0.0289(6) 0.0212(5) -0.0048(4) -0.0023(4) 0.0017(4)
C14 0.0189(5) 0.0237(5) 0.0279(5) -0.0049(4) 0.0011(4) -0.0030(4)
C15 0.0212(5) 0.0195(5) 0.0232(5) 0.0009(4) 0.0027(4) -0.0009(4)
C16 0.0200(5) 0.0188(5) 0.0201(5) -0.0027(4) 0.0007(4) 0.0035(4)
C17 0.0248(5) 0.0174(5) 0.0252(5) -0.0022(4) -0.0025(4) 0.0036(4)
C18 0.0311(6) 0.0181(5) 0.0223(5) 0.0034(4) -0.0003(4) -0.0008(4)
C19 0.0299(6) 0.0213(5) 0.0187(5) 0.0008(4) 0.0032(4) -0.0022(4)

loop_
_atom_type_symbol
_atom_type_description
_atom_type_scat_dispersion_real
_atom_type_scat_dispersion_imag
_atom_type_scat_source
C C 0.0033 0.0016 'International Tables Vol C Tables 4.2.6.8 and 6.1.1.4'
H H 0.0000 0.0000 'International Tables Vol C Tables 4.2.6.8 and 6.1.1.4'
O O 0.0106 0.0060 'International Tables Vol C Tables 4.2.6.8 and 6.1.1.4'

loop_
_geom_angle_atom_site_label_1
_geom_angle_atom_site_label_2
_geom_angle_atom_site_label_3
_geom_angle
C19 C1 C2 113.24(9)
C19 C1 C6 116.53(8)
C2 C1 C6 104.31(8)
C19 C1 H1 109.6(8)
C2 C1 H1 104.5(8)
C6 C1 H1 107.9(8)
O1 C2 C3 127.49(11)
O1 C2 C1 124.82(11)
C3 C2 C1 107.62(9)
C4 C3 C2 110.09(10)
C4 C3 H3 126.0(9)
C2 C3 H3 123.9(9)
C3 C4 C5 129.30(10)
C3 C4 C6 113.08(9)
C5 C4 C6 117.33(9)
C4 C5 C9 107.05(8)
C4 C5 H5A 111.4(8)
C9 C5 H5A 109.7(9)
C4 C5 H5B 111.5(8)
C9 C5 H5B 108.1(8)
H5A C5 H5B 109.0(11)
C4 C6 C16 108.11(8)
C4 C6 C11 110.00(8)
C16 C6 C11 109.83(8)
C4 C6 C1 102.81(8)
C16 C6 C1 111.75(8)
C11 C6 C1 113.99(8)
C8 C7 H7A 120.7(10)
C8 C7 H7B 120.8(10)
H7A C7 H7B 118.6(14)
C7 C8 C9 124.63(11)
C7 C8 H8 120.8(9)
C9 C8 H8 114.6(9)
C8 C9 C10 111.59(8)
C8 C9 C5 110.32(9)
C10 C9 C5 110.83(8)
C8 C9 H9 109.0(7)
C10 C9 H9 107.7(7)
C5 C9 H9 107.3(8)
C15 C10 C11 118.53(9)
C15 C10 C9 118.59(9)
C11 C10 C9 122.88(9)
C12 C11 C10 119.46(9)
C12 C11 C6 118.69(9)
C10 C11 C6 121.85(8)
C13 C12 C11 120.95(9)
C13 C12 H12 119.7(8)
C11 C12 H12 119.3(8)
C12 C13 C14 119.80(9)
C12 C13 H13 120.3(8)
C14 C13 H13 119.8(8)
C15 C14 C13 119.57(10)
C15 C14 H14 119.9(9)
C13 C14 H14 120.6(9)
C14 C15 C10 121.59(10)
C14 C15 H15 119.8(8)
C10 C15 H15 118.6(8)
C17 C16 C6 124.70(9)
C17 C16 H16 120.2(8)
C6 C16 H16 115.0(8)
C16 C17 C18 123.55(9)
C16 C17 H17 119.0(8)
C18 C17 H17 117.4(8)
C17 C18 C19 111.13(9)
C17 C18 H18A 109.6(9)
C19 C18 H18A 111.0(9)
C17 C18 H18B 109.8(8)
C19 C18 H18B 110.2(9)
H18A C18 H18B 105.0(12)
C1 C19 C18 111.40(8)
C1 C19 H19A 110.4(8)
C18 C19 H19A 109.1(8)
C1 C19 H19B 108.2(8)
C18 C19 H19B 111.0(8)
H19A C19 H19B 106.7(11)

loop_
_geom_bond_atom_site_label_1
_geom_bond_atom_site_label_2
_geom_bond_distance
O1 C2 1.2193(14)
C1 C19 1.5242(14)
C1 C2 1.5324(15)
C1 C6 1.5536(13)
C1 H1 0.984(14)
C2 C3 1.4630(16)
C3 C4 1.3383(15)
C3 H3 0.962(16)
C4 C5 1.4849(14)
C4 C6 1.5164(13)
C5 C9 1.5445(14)
C5 H5A 0.972(14)
C5 H5B 1.013(14)
C6 C16 1.5184(13)
C6 C11 1.5267(13)
C7 C8 1.3189(17)
C7 H7A 0.982(17)
C7 H7B 1.002(17)
C8 C9 1.5064(14)
C8 H8 0.984(17)
C9 C10 1.5295(13)
C9 H9 0.990(14)
C10 C15 1.3994(14)
C10 C11 1.4036(13)
C11 C12 1.3991(13)
C12 C13 1.3860(15)
C12 H12 0.985(14)
C13 C14 1.3887(16)
C13 H13 0.967(14)
C14 C15 1.3843(15)
C14 H14 0.970(16)
C15 H15 0.977(14)
C16 C17 1.3264(15)
C16 H16 0.969(14)
C17 C18 1.5008(15)
C17 H17 0.973(14)
C18 C19 1.5256(15)
C18 H18A 0.997(16)
C18 H18B 0.969(15)
C19 H19A 1.024(15)
C19 H19B 0.980(15)

loop_
_geom_torsion_atom_site_label_1
_geom_torsion_atom_site_label_2
_geom_torsion_atom_site_label_3
_geom_torsion_atom_site_label_4
_geom_torsion
C19 C1 C2 O1 -42.22(14)
C6 C1 C2 O1 -169.89(10)
C19 C1 C2 C3 140.41(9)
C6 C1 C2 C3 12.74(10)
O1 C2 C3 C4 176.60(11)
C1 C2 C3 C4 -6.12(12)
C2 C3 C4 C5 169.99(10)
C2 C3 C4 C6 -3.62(13)
C3 C4 C5 C9 -108.52(12)
C6 C4 C5 C9 64.87(11)
C3 C4 C6 C16 -106.84(10)
C5 C4 C6 C16 78.72(11)
C3 C4 C6 C11 133.23(9)
C5 C4 C6 C11 -41.20(12)
C3 C4 C6 C1 11.46(11)
C5 C4 C6 C1 -162.98(8)
C19 C1 C6 C4 -139.58(9)
C2 C1 C6 C4 -13.96(9)
C19 C1 C6 C16 -23.86(12)
C2 C1 C6 C16 101.76(9)
C19 C1 C6 C11 101.40(10)
C2 C1 C6 C11 -132.98(8)
C7 C8 C9 C10 108.71(12)
C7 C8 C9 C5 -127.62(12)
C4 C5 C9 C8 -174.33(8)
C4 C5 C9 C10 -50.21(11)
C8 C9 C10 C15 -37.16(12)
C5 C9 C10 C15 -160.55(9)
C8 C9 C10 C11 143.65(10)
C5 C9 C10 C11 20.26(13)
C15 C10 C11 C12 3.61(14)
C9 C10 C11 C12 -177.19(9)
C15 C10 C11 C6 -176.13(9)
C9 C10 C11 C6 3.06(14)
C4 C6 C11 C12 -174.18(8)
C16 C6 C11 C12 66.94(11)
C1 C6 C11 C12 -59.33(11)
C4 C6 C11 C10 5.57(12)
C16 C6 C11 C10 -113.31(10)
C1 C6 C11 C10 120.42(10)
C10 C11 C12 C13 -2.70(14)
C6 C11 C12 C13 177.06(9)
C11 C12 C13 C14 -0.24(15)
C12 C13 C14 C15 2.18(15)
C13 C14 C15 C10 -1.20(16)
C11 C10 C15 C14 -1.71(15)
C9 C10 C15 C14 179.06(9)
C4 C6 C16 C17 109.94(11)
C11 C6 C16 C17 -130.03(11)
C1 C6 C16 C17 -2.50(14)
C6 C16 C17 C18 1.24(17)
C16 C17 C18 C19 25.36(15)
C2 C1 C19 C18 -70.76(12)
C6 C1 C19 C18 50.23(13)
C17 C18 C19 C1 -48.98(13)
